data_4310204
loop_
_publ_author_name
'Hiromi Araki'
'Kiyoshi Tsuge'
'Yoichi Sasaki'
'Shoji Ishizaka'
'Noboru Kitamura'

_publ_section_title
;
Luminescence Ranging from Red to Blue: A Series of Copper(I)-Halide
Complexes Having Rhombic {Cu2(\m-X)2} (X = Br and I) Units
with N-Heteroaromatic Ligands
;
_journal_name_full 'Inorganic Chemistry'
_journal_page_first 9667
_journal_page_last 9675
_journal_paper_doi 10.1021/ic0510359
_journal_volume 44
_journal_year 2005
_chemical_formula_moiety 'C44 H36 Br2 Cu2 N2 P2 '
_chemical_formula_sum 'C44 H36 Br2 Cu2 N2 P2'
_chemical_formula_weight 941.63
_space_group_IT_number 2
_symmetry_cell_setting triclinic
_symmetry_Int_Tables_number 2
_symmetry_space_group_name_Hall '-P 1'
_symmetry_space_group_name_H-M 'P -1'
_cell_angle_alpha 86.65(5)
_cell_angle_beta 72.77(4)
_cell_angle_gamma 64.94(4)
_cell_formula_units_Z 1
_cell_length_a 8.289(4)
_cell_length_b 9.471(5)
_cell_length_c 13.98(1)
_cell_measurement_reflns_used 2349
_cell_measurement_temperature 153.1
_cell_measurement_theta_max 27.5
_cell_measurement_theta_min 3.1
_cell_volume 946.7(10)
_computing_cell_refinement CRYSTALCLEAR
_computing_data_collection CRYSTALCLEAR
_computing_data_reduction 'teXsan Ver. 1.11'
_computing_publication_material 'teXsan Ver. 1.11'
_computing_structure_refinement 'teXsan Ver. 1.10'
_computing_structure_solution DirectMethod
_diffrn_ambient_temperature 153.1500
_diffrn_detector_area_resol_mean 14.7059
_diffrn_measured_fraction_theta_full 84.7000
_diffrn_measured_fraction_theta_max 27.4835
_diffrn_measurement_details
;
scan:
    Number of images: 360
               Slice: -80.0000 - 100.0000
         Image width: 0.5000
            Exp time: 40.0000
       Rotation axis: Phi
               Omega: 0.0000
                 Chi: 0.0000
                 Phi: 0.0000
                 XTD: 44.9183
              2theta: 20.5569
scan:
    Number of images: 96
               Slice: -20.0000 - 28.0000
         Image width: 0.5000
            Exp time: 40.0000
       Rotation axis: Omega
               Omega: 0.0000
                 Chi: 90.0000
                 Phi: 0.0000
                 XTD: 44.9183
              2theta: 20.5569
scan:
    Number of images: 96
               Slice: -20.0000 - 28.0000
         Image width: 0.5000
            Exp time: 40.0000
       Rotation axis: Omega
               Omega: 0.0000
                 Chi: 90.0000
                 Phi: 90.0000
                 XTD: 44.9183
              2theta: 20.5569
scan:
    Number of images: 96
               Slice: -20.0000 - 28.0000
         Image width: 0.5000
            Exp time: 40.0000
       Rotation axis: Omega
               Omega: 0.0000
                 Chi: 90.0000
                 Phi: 180.0000
                 XTD: 44.9183
              2theta: 20.5569
scan:
    Number of images: 96
               Slice: -20.0000 - 28.0000
         Image width: 0.5000
            Exp time: 40.0000
       Rotation axis: Omega
               Omega: 0.0000
                 Chi: 90.0000
                 Phi: 270.0000
                 XTD: 44.9183
              2theta: 20.5569
;
_diffrn_measurement_device
;
Mercury CCD (2x2 bin mode)
;
_diffrn_measurement_device_details
;
AFC7: Eulerian 3-circle
;
_diffrn_orient_matrix_type d*Trek
_diffrn_orient_matrix_UB_11 0.0938
_diffrn_orient_matrix_UB_12 -0.0165
_diffrn_orient_matrix_UB_13 -0.1021
_diffrn_orient_matrix_UB_21 -0.1115
_diffrn_orient_matrix_UB_22 0.0032
_diffrn_orient_matrix_UB_23 -0.0349
_diffrn_orient_matrix_UB_31 -0.0077
_diffrn_orient_matrix_UB_32 0.0738
_diffrn_orient_matrix_UB_33 0.0118
_diffrn_radiation_detector CCD
_diffrn_radiation_monochromator 'Graphite Monochromator'
_diffrn_radiation_source 'Rotating Anode'
_diffrn_radiation_type 'Mo K\a'
_diffrn_radiation_wavelength 0.7107
_diffrn_reflns_av_R_equivalents 0.0360
_diffrn_reflns_limit_h_max 10
_diffrn_reflns_limit_h_min -10
_diffrn_reflns_limit_k_max 12
_diffrn_reflns_limit_k_min -12
_diffrn_reflns_limit_l_max 18
_diffrn_reflns_limit_l_min -13
_diffrn_reflns_number 7764
_diffrn_reflns_reduction_process 'Lp corrections applied'
_diffrn_reflns_theta_full 27.4835
_diffrn_reflns_theta_max 27.4835
_diffrn_reflns_theta_min 3.0585
_diffrn_source_current 200.0000
_diffrn_source_voltage 50.0000
_exptl_absorpt_coefficient_mu 3.360
_exptl_absorpt_correction_T_max 1.0000
_exptl_absorpt_correction_T_min 0.5834
_exptl_absorpt_correction_type multi-scan
_exptl_crystal_colour yellow
_exptl_crystal_density_diffrn 1.652
_exptl_crystal_density_method 'not measured'
_exptl_crystal_description plate
_exptl_crystal_size_max 0.125
_exptl_crystal_size_mid 0.075
_exptl_crystal_size_min 0.025
_refine_diff_density_max 1.07
_refine_diff_density_min -0.94
_refine_ls_extinction_method none
_refine_ls_goodness_of_fit_ref 1.266
_refine_ls_hydrogen_treatment noref
_refine_ls_number_parameters 235
_refine_ls_number_reflns 2048
_refine_ls_R_factor_gt 0.0655
_refine_ls_shift/su_max 0.0000
_refine_ls_structure_factor_coef Fsqd
_refine_ls_weighting_details 'w = 1/[\s^2^(Fo^2^) + (0.05000(Max(Fo^2^,0) + 2Fc^2^)/3)^2^]'
_refine_ls_weighting_scheme calc
_refine_ls_wR_factor_ref 0.1387
_reflns_number_gt 2048
_reflns_number_total 3672
_reflns_threshold_expression F^2^>2.0\s(F^2^)
_cod_data_source_file ic0510359si20050926_085645_05.cif
_cod_data_source_block 15nap_Br
_cod_depositor_comments
;
The following automatic conversions were performed:
'_exptl_absorpt_correction_type' value 'Multi-scan' changed to
'multi-scan' according to
'/home/saulius/struct/CIF-dictionaries/cif_core.dic' dictionary named
'cif_core.dic' version 2.4.1 from 2010-06-29.

Automatic conversion script
Id: cif_fix_enum 1527 2010-12-29 10:47:43Z saulius 
;
_cod_original_cell_volume 947(1)
_cod_original_sg_symbol_H-M 'P -1 '
_cod_original_formula_sum 'C44 H36 Br2 Cu2 N2 P2 '
_cod_database_code 4310204
_diffrn_number_total 7764
_diffrn_reflns_av_sigmai/deti 0.1370

loop_
_symmetry_equiv_pos_as_xyz
x,y,z
-x,-y,-z

loop_
_atom_site_label
_atom_site_type_symbol
_atom_site_fract_x
_atom_site_fract_y
_atom_site_fract_z
_atom_site_U_iso_or_equiv
_atom_site_adp_type
_atom_site_occupancy
_atom_site_calc_flag
_atom_site_refinement_flags
_atom_site_disorder_assembly
_atom_site_disorder_group
Br(1) Br -0.1567(2) -0.1066(1) 0.04733(8) 0.0352(3) Uani 1.00 d . . .
Cu(1) Cu -0.1512(2) 0.1499(1) 0.07850(9) 0.0294(4) Uani 1.00 d . . .
P(1) P -0.1404(4) 0.1676(3) 0.2337(2) 0.0239(7) Uani 1.00 d . . .
N(1) N -0.388(1) 0.306(1) 0.0405(7) 0.043(3) Uani 1.00 d . . .
C(1) C -0.420(1) 0.444(1) 0.0067(7) 0.030(3) Uani 1.00 d . . .
C(2) C -0.537(2) 0.277(1) 0.0636(8) 0.038(3) Uani 1.00 d . . .
C(3) C -0.710(1) 0.372(1) 0.0546(7) 0.029(3) Uani 1.00 d . . .
C(4) C -0.742(1) 0.516(1) 0.0198(8) 0.032(3) Uani 1.00 d . . .
C(5) C -0.352(1) 0.192(1) 0.3317(7) 0.024(3) Uani 1.00 d . . .
C(6) C -0.431(1) 0.090(1) 0.3272(8) 0.031(3) Uani 1.00 d . . .
C(7) C -0.586(2) 0.096(1) 0.3994(8) 0.034(3) Uani 1.00 d . . .
C(8) C -0.670(1) 0.211(1) 0.4797(8) 0.034(3) Uani 1.00 d . . .
C(9) C -0.597(2) 0.312(1) 0.4860(8) 0.035(3) Uani 1.00 d . . .
C(10) C -0.436(1) 0.302(1) 0.4144(7) 0.027(3) Uani 1.00 d . . .
C(11) C -0.097(1) 0.332(1) 0.2587(7) 0.026(3) Uani 1.00 d . . .
C(12) C -0.192(1) 0.474(1) 0.2227(8) 0.032(3) Uani 1.00 d . . .
C(13) C -0.159(2) 0.601(1) 0.2336(8) 0.033(3) Uani 1.00 d . . .
C(14) C -0.024(2) 0.589(1) 0.2781(7) 0.031(3) Uani 1.00 d . . .
C(15) C 0.069(2) 0.452(1) 0.3137(8) 0.037(3) Uani 1.00 d . . .
C(16) C 0.034(1) 0.322(1) 0.3058(8) 0.030(3) Uani 1.00 d . . .
C(17) C 0.037(1) 0.002(1) 0.2700(7) 0.024(3) Uani 1.00 d . . .
C(18) C 0.010(1) -0.051(1) 0.3666(8) 0.027(3) Uani 1.00 d . . .
C(19) C 0.149(2) -0.177(1) 0.3917(8) 0.035(3) Uani 1.00 d . . .
C(20) C 0.318(2) -0.257(1) 0.3198(9) 0.036(3) Uani 1.00 d . . .
C(21) C 0.347(2) -0.207(1) 0.2228(8) 0.042(3) Uani 1.00 d . . .
C(22) C 0.206(2) -0.083(1) 0.2004(8) 0.036(3) Uani 1.00 d . . .
H(1) H -0.5227 0.1789 0.0895 0.0452 Uiso 1.00 calc . . .
H(2) H -0.8065 0.3381 0.0724 0.0353 Uiso 1.00 calc . . .
H(3) H -0.8601 0.5863 0.0130 0.0381 Uiso 1.00 calc . . .
H(4) H -0.3750 0.0134 0.2720 0.0374 Uiso 1.00 calc . . .
H(5) H -0.6374 0.0247 0.3954 0.0411 Uiso 1.00 calc . . .
H(6) H -0.7788 0.2174 0.5305 0.0409 Uiso 1.00 calc . . .
H(7) H -0.6575 0.3901 0.5401 0.0415 Uiso 1.00 calc . . .
H(8) H -0.3824 0.3703 0.4214 0.0326 Uiso 1.00 calc . . .
H(9) H -0.2817 0.4822 0.1902 0.0383 Uiso 1.00 calc . . .
H(10) H -0.2275 0.6983 0.2106 0.0401 Uiso 1.00 calc . . .
H(11) H 0.0017 0.6759 0.2834 0.0366 Uiso 1.00 calc . . .
H(12) H 0.1598 0.4449 0.3446 0.0449 Uiso 1.00 calc . . .
H(13) H 0.0983 0.2270 0.3323 0.0360 Uiso 1.00 calc . . .
H(14) H -0.1079 0.0014 0.4160 0.0321 Uiso 1.00 calc . . .
H(15) H 0.1292 -0.2081 0.4585 0.0416 Uiso 1.00 calc . . .
H(16) H 0.4130 -0.3464 0.3358 0.0434 Uiso 1.00 calc . . .
H(17) H 0.4641 -0.2578 0.1731 0.0498 Uiso 1.00 calc . . .
H(18) H 0.2249 -0.0544 0.1331 0.0430 Uiso 1.00 calc . . .

loop_
_atom_site_aniso_label
_atom_site_aniso_U_11
_atom_site_aniso_U_22
_atom_site_aniso_U_33
_atom_site_aniso_U_12
_atom_site_aniso_U_13
_atom_site_aniso_U_23
Br(1) 0.0421(7) 0.0347(7) 0.0291(6) -0.0189(6) -0.0067(5) 0.0000(5)
Cu(1) 0.0327(8) 0.0275(8) 0.0232(7) -0.0063(6) -0.0113(6) 0.0007(6)
P(1) 0.026(1) 0.025(1) 0.021(1) -0.010(1) -0.008(1) 0.001(1)
N(1) 0.047(6) 0.051(7) 0.030(5) -0.020(5) -0.013(5) 0.005(5)
C(1) 0.044(7) 0.013(5) 0.024(6) -0.003(5) -0.013(5) 0.002(4)
C(2) 0.036(7) 0.058(8) 0.021(6) -0.026(6) -0.002(5) 0.004(5)
C(3) 0.036(6) 0.037(6) 0.022(6) -0.026(6) -0.001(5) 0.002(5)
C(4) 0.038(7) 0.027(6) 0.026(6) -0.011(5) -0.007(5) -0.003(5)
C(5) 0.040(6) 0.020(5) 0.021(6) -0.012(5) -0.021(5) 0.005(4)
C(6) 0.031(6) 0.023(6) 0.033(6) -0.004(5) -0.009(5) -0.006(5)
C(7) 0.036(6) 0.030(6) 0.039(7) -0.020(6) -0.008(5) 0.008(5)
C(8) 0.031(6) 0.046(7) 0.033(6) -0.023(6) -0.010(5) 0.009(5)
C(9) 0.038(7) 0.026(6) 0.040(7) -0.016(5) -0.006(5) -0.006(5)
C(10) 0.025(5) 0.033(6) 0.026(6) -0.016(5) -0.006(4) 0.000(5)
C(11) 0.022(5) 0.040(7) 0.012(5) -0.012(5) -0.002(4) 0.009(4)
C(12) 0.026(6) 0.042(7) 0.028(6) -0.015(5) -0.004(5) -0.004(5)
C(13) 0.041(7) 0.033(6) 0.023(6) -0.016(5) -0.007(5) 0.007(5)
C(14) 0.047(7) 0.025(6) 0.021(6) -0.019(6) -0.006(5) -0.006(4)
C(15) 0.037(7) 0.048(8) 0.038(7) -0.022(6) -0.020(5) 0.006(6)
C(16) 0.041(7) 0.029(6) 0.032(6) -0.018(5) -0.022(5) 0.004(5)
C(17) 0.025(5) 0.033(6) 0.016(5) -0.013(5) -0.009(4) 0.004(4)
C(18) 0.030(6) 0.026(6) 0.028(6) -0.012(5) -0.013(5) 0.002(4)
C(19) 0.037(7) 0.040(7) 0.034(6) -0.016(6) -0.023(5) 0.011(5)
C(20) 0.034(6) 0.022(6) 0.051(7) 0.002(5) -0.030(6) 0.000(5)
C(21) 0.039(7) 0.030(7) 0.037(7) 0.003(6) -0.011(6) 0.003(5)
C(22) 0.038(6) 0.034(7) 0.024(6) -0.001(5) -0.013(5) -0.003(5)

loop_
_atom_type_symbol
_atom_type_description
_atom_type_scat_dispersion_real
_atom_type_scat_dispersion_imag
_atom_type_scat_source
C C 0.003 0.002
;International Tables for Crystallography
(1992, Vol. C, Tables 4.2.6.8 and 6.1.1.1)
;
H H 0.000 0.000
;International Tables for Crystallography
(1992, Vol. C, Table 6.1.1.2)
;
N N 0.006 0.003
;International Tables for Crystallography
(1992, Vol. C, Tables 4.2.6.8 and 6.1.1.1)
;
Cu Cu 0.320 1.265
;International Tables for Crystallography
(1992, Vol. C, Tables 4.2.6.8 and 6.1.1.1)
;
P P 0.102 0.094
;International Tables for Crystallography
(1992, Vol. C, Tables 4.2.6.8 and 6.1.1.1)
;
Br Br -0.290 2.459
;International Tables for Crystallography
(1992, Vol. C, Tables 4.2.6.8 and 6.1.1.1)
;

loop_
_geom_angle_atom_site_label_1
_geom_angle_atom_site_label_2
_geom_angle_atom_site_label_3
_geom_angle
_geom_angle_site_symmetry_1
_geom_angle_site_symmetry_2
_geom_angle_site_symmetry_3
_geom_angle_publ_flag
Cu(1) Br(1) Cu(1) 80.74(5) . . 2_555 yes
Br(1) Cu(1) Br(1) 99.26(5) . . 2_555 yes
Br(1) Cu(1) P(1) 108.90(9) . . . yes
Br(1) Cu(1) N(1) 100.7(3) . . . yes
Br(1) Cu(1) P(1) 110.69(9) 2_555 . . yes
Br(1) Cu(1) N(1) 115.4(3) 2_555 . . yes
P(1) Cu(1) N(1) 119.1(3) . . . yes
Cu(1) P(1) C(5) 114.9(3) . . . yes
Cu(1) P(1) C(11) 113.1(3) . . . yes
Cu(1) P(1) C(17) 116.3(3) . . . yes
C(5) P(1) C(11) 104.5(4) . . . yes
C(5) P(1) C(17) 102.8(4) . . . yes
C(11) P(1) C(17) 103.9(4) . . . yes
Cu(1) N(1) C(1) 128.2(8) . . . yes
Cu(1) N(1) C(2) 119.2(8) . . . yes
C(1) N(1) C(2) 111(1) . . . yes
N(1) C(1) C(1) 129(1) . . 2_465 yes
N(1) C(1) C(4) 114.6(9) . . 2_465 yes
C(1) C(1) C(4) 115(1) 2_465 . 2_465 yes
N(1) C(2) C(3) 127(1) . . . yes
N(1) C(2) H(1) 116.2 . . . no
C(3) C(2) H(1) 116.2 . . . no
C(2) C(3) C(4) 119.7(10) . . . yes
C(2) C(3) H(2) 120.2 . . . no
C(4) C(3) H(2) 120.2 . . . no
C(1) C(4) C(3) 115.3(9) 2_465 . . yes
C(1) C(4) H(3) 122.4 2_465 . . no
C(3) C(4) H(3) 122.4 . . . no
P(1) C(5) C(6) 118.1(7) . . . yes
P(1) C(5) C(10) 124.0(8) . . . yes
C(6) C(5) C(10) 117.9(10) . . . yes
C(5) C(6) C(7) 122.0(9) . . . yes
C(5) C(6) H(4) 119.0 . . . no
C(7) C(6) H(4) 119.0 . . . no
C(6) C(7) C(8) 118.6(10) . . . yes
C(6) C(7) H(5) 120.7 . . . no
C(8) C(7) H(5) 120.7 . . . no
C(7) C(8) C(9) 120(1) . . . yes
C(7) C(8) H(6) 119.6 . . . no
C(9) C(8) H(6) 119.6 . . . no
C(8) C(9) C(10) 120.7(10) . . . yes
C(8) C(9) H(7) 119.7 . . . no
C(10) C(9) H(7) 119.7 . . . no
C(5) C(10) C(9) 120.0(9) . . . yes
C(5) C(10) H(8) 120.0 . . . no
C(9) C(10) H(8) 120.0 . . . no
P(1) C(11) C(12) 117.3(8) . . . yes
P(1) C(11) C(16) 123.6(8) . . . yes
C(12) C(11) C(16) 118(1) . . . yes
C(11) C(12) C(13) 120(1) . . . yes
C(11) C(12) H(9) 119.7 . . . no
C(13) C(12) H(9) 119.7 . . . no
C(12) C(13) C(14) 120.2(10) . . . yes
C(12) C(13) H(10) 119.9 . . . no
C(14) C(13) H(10) 119.9 . . . no
C(13) C(14) C(15) 119.9(10) . . . yes
C(13) C(14) H(11) 120.0 . . . no
C(15) C(14) H(11) 120.0 . . . no
C(14) C(15) C(16) 120.9(10) . . . yes
C(14) C(15) H(12) 119.5 . . . no
C(16) C(15) H(12) 119.5 . . . no
C(11) C(16) C(15) 119.4(10) . . . yes
C(11) C(16) H(13) 120.3 . . . no
C(15) C(16) H(13) 120.3 . . . no
P(1) C(17) C(18) 123.1(7) . . . yes
P(1) C(17) C(22) 120.1(8) . . . yes
C(18) C(17) C(22) 116.7(9) . . . yes
C(17) C(18) C(19) 121.4(9) . . . yes
C(17) C(18) H(14) 119.3 . . . no
C(19) C(18) H(14) 119.3 . . . no
C(18) C(19) C(20) 119.9(10) . . . yes
C(18) C(19) H(15) 120.1 . . . no
C(20) C(19) H(15) 120.1 . . . no
C(19) C(20) C(21) 119.2(9) . . . yes
C(19) C(20) H(16) 120.4 . . . no
C(21) C(20) H(16) 120.4 . . . no
C(20) C(21) C(22) 119.3(10) . . . yes
C(20) C(21) H(17) 120.3 . . . no
C(22) C(21) H(17) 120.3 . . . no
C(17) C(22) C(21) 123(1) . . . yes
C(17) C(22) H(18) 118.3 . . . no
C(21) C(22) H(18) 118.3 . . . no

loop_
_geom_bond_atom_site_label_1
_geom_bond_atom_site_label_2
_geom_bond_distance
_geom_bond_site_symmetry_1
_geom_bond_site_symmetry_2
_geom_bond_publ_flag
Br(1) Cu(1) 2.515(2) . . yes
Br(1) Cu(1) 2.513(2) . 2_555 yes
Cu(1) P(1) 2.217(3) . . yes
Cu(1) N(1) 2.091(10) . . yes
P(1) C(5) 1.81(1) . . yes
P(1) C(11) 1.82(1) . . yes
P(1) C(17) 1.812(10) . . yes
N(1) C(1) 1.31(1) . . yes
N(1) C(2) 1.32(1) . . yes
C(1) C(1) 1.36(2) . 2_465 yes
C(1) C(4) 1.49(1) . 2_465 yes
C(2) C(3) 1.37(1) . . yes
C(2) H(1) 0.950 . . no
C(3) C(4) 1.36(1) . . yes
C(3) H(2) 0.950 . . no
C(4) H(3) 0.950 . . no
C(5) C(6) 1.39(1) . . yes
C(5) C(10) 1.40(1) . . yes
C(6) C(7) 1.36(1) . . yes
C(6) H(4) 0.950 . . no
C(7) C(8) 1.40(1) . . yes
C(7) H(5) 0.950 . . no
C(8) C(9) 1.34(1) . . yes
C(8) H(6) 0.950 . . no
C(9) C(10) 1.38(1) . . yes
C(9) H(7) 0.950 . . no
C(10) H(8) 0.950 . . no
C(11) C(12) 1.39(1) . . yes
C(11) C(16) 1.39(1) . . yes
C(12) C(13) 1.38(1) . . yes
C(12) H(9) 0.950 . . no
C(13) C(14) 1.39(1) . . yes
C(13) H(10) 0.950 . . no
C(14) C(15) 1.35(1) . . yes
C(14) H(11) 0.950 . . no
C(15) C(16) 1.40(1) . . yes
C(15) H(12) 0.950 . . no
C(16) H(13) 0.950 . . no
C(17) C(18) 1.40(1) . . yes
C(17) C(22) 1.37(1) . . yes
C(18) C(19) 1.38(1) . . yes
C(18) H(14) 0.950 . . no
C(19) C(20) 1.38(1) . . yes
C(19) H(15) 0.950 . . no
C(20) C(21) 1.40(2) . . yes
C(20) H(16) 0.950 . . no
C(21) C(22) 1.36(1) . . yes
C(21) H(17) 0.950 . . no
C(22) H(18) 0.950 . . no

loop_
_geom_contact_atom_site_label_1
_geom_contact_atom_site_label_2
_geom_contact_distance
_geom_contact_site_symmetry_1
_geom_contact_site_symmetry_2
_geom_contact_publ_flag
Br(1) Cu(1) 2.515(2) . . ?
Br(1) Cu(1) 2.513(2) . 2_555 ?
